data_7204570
loop_
_publ_author_name
'B\'athori, Nikoletta'
'Bih\'atsi, L\'aszl\'o'
'Bombicz, Petra'
'Czugler, M\'aty\'as'

_publ_section_title
;
 Extremely short intermolecular N(sp2)&#x22EF;Cl contact in the
 bis-2,4-(biphenyl-4-yloxy)-6-chloro-[1,3,5]triazine crystal
;
_journal_issue 7
_journal_name_full CrystEngComm
_journal_page_first 42
_journal_paper_doi 10.1039/b211206j
_journal_volume 5
_journal_year 2003
_chemical_formula_sum 'C27 H18 Cl N3 O2'
_chemical_formula_weight 451.89
_chemical_melting_point 245
_chemical_name_systematic
;                                                                               
bis-2,4-(biphenyl-4-yloxy)-6-chloro-[1,3,5]triazine                            
;
_space_group_IT_number 36
_symmetry_cell_setting orthorhombic
_symmetry_Int_Tables_number 36
_symmetry_space_group_name_Hall 'C 2c -2'
_symmetry_space_group_name_H-M 'C m c 21'
_atom_sites_solution_hydrogens geom
_atom_sites_solution_primary direct
_atom_sites_solution_secondary difmap
_audit_creation_method SHELXL-97
_cell_angle_alpha 90.00
_cell_angle_beta 90.00
_cell_angle_gamma 90.00
_cell_formula_units_Z 4
_cell_length_a 45.207(9)
_cell_length_b 6.465(1)
_cell_length_c 7.416(1)
_cell_measurement_reflns_used 25
_cell_measurement_temperature 295(2)
_cell_measurement_theta_max 43.64
_cell_measurement_theta_min 12.83
_cell_volume 2167.4(6)
_computing_cell_refinement 'CAD4 Express'
_computing_data_collection 'CAD4 Express'
_computing_data_reduction 'XCAD4 (Harms 1996)'
_computing_structure_refinement 'SHELXL-97 (Sheldrick, 1997)'
_computing_structure_solution 'SHELXS-97 (Sheldrick, 1997)'
_diffrn_ambient_temperature 295(2)
_diffrn_measured_fraction_theta_full 0.977
_diffrn_measured_fraction_theta_max 0.977
_diffrn_measurement_device_type 'Enraf-Nonius CAD4'
_diffrn_measurement_method \w--2\q
_diffrn_radiation_monochromator graphite
_diffrn_radiation_source 'fine-focus sealed tube'
_diffrn_radiation_type 'CU k\a'
_diffrn_radiation_wavelength 1.54184
_diffrn_reflns_av_R_equivalents 0.0053
_diffrn_reflns_av_sigmaI/netI 0.0169
_diffrn_reflns_limit_h_max 12
_diffrn_reflns_limit_h_min -56
_diffrn_reflns_limit_k_max 8
_diffrn_reflns_limit_k_min 0
_diffrn_reflns_limit_l_max 1
_diffrn_reflns_limit_l_min -9
_diffrn_reflns_number 1281
_diffrn_reflns_theta_full 74.16
_diffrn_reflns_theta_max 74.16
_diffrn_reflns_theta_min 3.91
_diffrn_standards_decay_% -1
_diffrn_standards_interval_time 60
_diffrn_standards_number 3
_exptl_absorpt_coefficient_mu 1.810
_exptl_absorpt_correction_T_max 1.00
_exptl_absorpt_correction_T_min 0.89
_exptl_crystal_colour colourless
_exptl_crystal_density_diffrn 1.385
_exptl_crystal_density_method 'not measured'
_exptl_crystal_description prism
_exptl_crystal_F_000 936
_exptl_crystal_size_max 0.30
_exptl_crystal_size_mid 0.22
_exptl_crystal_size_min 0.20
_refine_diff_density_max 0.260
_refine_diff_density_min -0.341
_refine_diff_density_rms 0.046
_refine_ls_abs_structure_details 'Flack H D (1983), Acta Cryst. A39, 876-881'
_refine_ls_abs_structure_Flack 0.04(2)
_refine_ls_extinction_coef 0.0012(2)
_refine_ls_extinction_expression Fc^*^=kFc[1+0.001xFc^2^\l^3^/sin(2\q)]^-1/4^
_refine_ls_extinction_method SHELXL
_refine_ls_goodness_of_fit_ref 1.025
_refine_ls_hydrogen_treatment riding
_refine_ls_matrix_type full
_refine_ls_number_parameters 155
_refine_ls_number_reflns 1199
_refine_ls_number_restraints 1
_refine_ls_restrained_S_all 1.024
_refine_ls_R_factor_all 0.0428
_refine_ls_R_factor_gt 0.0330
_refine_ls_shift/su_max 0.003
_refine_ls_shift/su_mean 0.000
_refine_ls_structure_factor_coef Fsqd
_refine_ls_weighting_details 'calc w=1/[\s^2^(Fo^2^)+(0.0735P)^2^+0.0000P] where P=(Fo^2^+2Fc^2^)/3'
_refine_ls_weighting_scheme calc
_refine_ls_wR_factor_gt 0.0904
_refine_ls_wR_factor_ref 0.0951
_reflns_number_gt 1008
_reflns_number_total 1199
_reflns_threshold_expression >2sigma(I)
_cod_data_source_file b211206j.txt
_cod_data_source_block modelvegso2
_cod_original_sg_symbol_H-M Cmc21
_cod_database_code 7204570

loop_
_symmetry_equiv_pos_as_xyz
'x, y, z'
'-x, y, z'
'-x, -y, z+1/2'
'x, -y, z+1/2'
'x+1/2, y+1/2, z'
'-x+1/2, y+1/2, z'
'-x+1/2, -y+1/2, z+1/2'
'x+1/2, -y+1/2, z+1/2'

loop_
_atom_site_label
_atom_site_type_symbol
_atom_site_fract_x
_atom_site_fract_y
_atom_site_fract_z
_atom_site_U_iso_or_equiv
_atom_site_adp_type
_atom_site_occupancy
_atom_site_symmetry_multiplicity
_atom_site_calc_flag
_atom_site_refinement_flags
_atom_site_disorder_assembly
_atom_site_disorder_group
Cl1 Cl 0.0000 0.24494(12) 0.05971(11) 0.0398(2) Uani 1 2 d S . .
C6 C 0.0000 0.2474(5) 0.2951(5) 0.0337(7) Uani 1 2 d S . .
N1 N 0.02636(4) 0.2481(3) 0.3724(3) 0.0347(4) Uani 1 1 d . . .
C2 C 0.02436(5) 0.2529(3) 0.5528(4) 0.0324(4) Uani 1 1 d . . .
N3 N 0.0000 0.2567(4) 0.6513(4) 0.0342(6) Uani 1 2 d S . .
O1 O 0.04906(4) 0.2529(3) 0.6510(3) 0.0459(5) Uani 1 1 d . . .
C41 C 0.07685(5) 0.2490(4) 0.5671(5) 0.0400(5) Uani 1 1 d . . .
C31 C 0.09390(5) 0.0760(4) 0.5921(4) 0.0478(7) Uani 1 1 d . . .
H31 H 0.0863 -0.0393 0.6511 0.062 Uiso 1 1 calc R . .
C21 C 0.12277(5) 0.0762(4) 0.5276(4) 0.0459(6) Uani 1 1 d . . .
H21 H 0.1344 -0.0407 0.5439 0.060 Uiso 1 1 calc R . .
C11 C 0.13461(5) 0.2468(3) 0.4395(3) 0.0354(5) Uani 1 1 d . . .
C61 C 0.11629(5) 0.4186(4) 0.4153(4) 0.0448(6) Uani 1 1 d . . .
H61 H 0.1236 0.5341 0.3554 0.058 Uiso 1 1 calc R . .
C51 C 0.08747(5) 0.4212(4) 0.4784(5) 0.0486(6) Uani 1 1 d . . .
H51 H 0.0755 0.5367 0.4612 0.063 Uiso 1 1 calc R . .
C42 C 0.16599(5) 0.2477(3) 0.3764(4) 0.0347(5) Uani 1 1 d . . .
C32 C 0.18696(5) 0.1210(4) 0.4568(4) 0.0448(6) Uani 1 1 d . . .
H32 H 0.1814 0.0346 0.5511 0.058 Uiso 1 1 calc R . .
C22 C 0.21628(5) 0.1215(4) 0.3981(4) 0.0479(7) Uani 1 1 d . . .
H22 H 0.2300 0.0345 0.4525 0.062 Uiso 1 1 calc R . .
C12 C 0.22492(6) 0.2498(4) 0.2606(4) 0.0461(7) Uani 1 1 d . . .
H12 H 0.2445 0.2506 0.2222 0.060 Uiso 1 1 calc R . .
C62 C 0.20459(6) 0.3769(4) 0.1799(5) 0.0542(7) Uani 1 1 d . . .
H62 H 0.2105 0.4644 0.0870 0.070 Uiso 1 1 calc R . .
C52 C 0.17522(6) 0.3758(4) 0.2359(4) 0.0486(7) Uani 1 1 d . . .
H52 H 0.1616 0.4615 0.1791 0.063 Uiso 1 1 calc R . .

loop_
_atom_site_aniso_label
_atom_site_aniso_U_11
_atom_site_aniso_U_22
_atom_site_aniso_U_33
_atom_site_aniso_U_23
_atom_site_aniso_U_13
_atom_site_aniso_U_12
Cl1 0.0567(5) 0.0386(4) 0.0243(4) -0.0016(3) 0.000 0.000
C6 0.0432(17) 0.0294(16) 0.0284(15) 0.0022(13) 0.000 0.000
N1 0.0347(10) 0.0410(10) 0.0282(10) -0.0010(8) 0.0038(8) -0.0008(7)
C2 0.0302(11) 0.0371(10) 0.0300(10) 0.0001(9) -0.0026(12) 0.0008(8)
N3 0.0318(14) 0.0436(15) 0.0271(15) -0.0007(12) 0.000 0.000
O1 0.0299(9) 0.0776(14) 0.0303(9) 0.0003(9) -0.0019(7) -0.0001(7)
C41 0.0289(10) 0.0588(14) 0.0325(11) 0.0009(11) -0.0034(11) -0.0011(9)
C31 0.0406(12) 0.0518(14) 0.0509(18) 0.0098(13) -0.0002(11) -0.0023(10)
C21 0.0402(11) 0.0450(13) 0.0523(17) 0.0082(12) 0.0004(11) 0.0057(11)
C11 0.0304(11) 0.0440(12) 0.0319(13) -0.0011(10) -0.0043(9) -0.0005(8)
C61 0.0389(11) 0.0452(13) 0.0502(16) 0.0078(12) -0.0027(11) 0.0021(10)
C51 0.0378(11) 0.0556(14) 0.0522(16) 0.0063(14) -0.0015(12) 0.0071(11)
C42 0.0323(10) 0.0379(11) 0.0340(12) -0.0001(10) -0.0036(10) 0.0000(8)
C32 0.0420(13) 0.0500(15) 0.0425(14) 0.0054(12) 0.0019(12) 0.0042(10)
C22 0.0372(12) 0.0564(16) 0.0502(16) -0.0005(13) -0.0021(11) 0.0071(11)
C12 0.0337(14) 0.0558(16) 0.0489(16) -0.0050(12) 0.0049(11) -0.0030(10)
C62 0.0453(14) 0.0579(17) 0.0594(19) 0.0095(15) 0.0064(13) -0.0068(12)
C52 0.0417(13) 0.0548(17) 0.0492(15) 0.0113(13) 0.0007(12) 0.0029(11)

loop_
_atom_type_symbol
_atom_type_description
_atom_type_scat_dispersion_real
_atom_type_scat_dispersion_imag
_atom_type_scat_source
C C 0.0181 0.0091 'International Tables Vol C Tables 4.2.6.8 and 6.1.1.4'
H H 0.0000 0.0000 'International Tables Vol C Tables 4.2.6.8 and 6.1.1.4'
N N 0.0311 0.0180 'International Tables Vol C Tables 4.2.6.8 and 6.1.1.4'
O O 0.0492 0.0322 'International Tables Vol C Tables 4.2.6.8 and 6.1.1.4'
Cl Cl 0.3639 0.7018 'International Tables Vol C Tables 4.2.6.8 and 6.1.1.4'

loop_
_geom_angle_atom_site_label_1
_geom_angle_atom_site_label_2
_geom_angle_atom_site_label_3
_geom_angle
_geom_angle_site_symmetry_1
_geom_angle_site_symmetry_3
_geom_angle_publ_flag
N1 C6 N1 128.6(4) . 2 ?
N1 C6 Cl1 115.68(19) . . ?
N1 C6 Cl1 115.68(19) 2 . ?
C6 N1 C2 111.8(2) . . ?
N3 C2 O1 113.3(3) . . ?
N3 C2 N1 127.4(2) . . ?
O1 C2 N1 119.2(2) . . ?
C2 N3 C2 112.9(3) 2 . ?
C2 O1 C41 120.6(2) . . ?
C31 C41 C51 121.8(2) . . ?
C31 C41 O1 117.3(2) . . ?
C51 C41 O1 120.6(2) . . ?
C41 C31 C21 118.7(2) . . ?
C11 C21 C31 121.6(2) . . ?
C21 C11 C61 117.6(2) . . ?
C21 C11 C42 121.1(2) . . ?
C61 C11 C42 121.3(2) . . ?
C51 C61 C11 121.6(3) . . ?
C41 C51 C61 118.6(2) . . ?
C32 C42 C52 117.8(2) . . ?
C32 C42 C11 120.8(2) . . ?
C52 C42 C11 121.3(2) . . ?
C42 C32 C22 120.9(3) . . ?
C12 C22 C32 120.2(2) . . ?
C62 C12 C22 119.8(2) . . ?
C12 C62 C52 120.4(3) . . ?
C62 C52 C42 120.8(2) . . ?

loop_
_geom_bond_atom_site_label_1
_geom_bond_atom_site_label_2
_geom_bond_distance
_geom_bond_site_symmetry_2
_geom_bond_publ_flag
Cl1 C6 1.746(4) . ?
C6 N1 1.322(3) . ?
C6 N1 1.322(3) 2 ?
N1 C2 1.342(4) . ?
C2 N3 1.322(3) . ?
C2 O1 1.333(3) . ?
N3 C2 1.322(3) 2 ?
O1 C41 1.402(3) . ?
C41 C31 1.371(4) . ?
C41 C51 1.380(4) . ?
C31 C21 1.390(3) . ?
C21 C11 1.389(3) . ?
C11 C61 1.397(3) . ?
C11 C42 1.494(3) . ?
C61 C51 1.384(3) . ?
C42 C32 1.387(3) . ?
C42 C52 1.395(4) . ?
C32 C22 1.395(3) . ?
C22 C12 1.372(4) . ?
C12 C62 1.370(4) . ?
C62 C52 1.392(4) . ?
